data_2021797
loop_
_publ_author_name
'Qin, Ying-Lian'
'Sun, Hong'
'Jing, Yan'
'Jiang, Xiu-Ping'
'Wang, Gao-Feng'
'Qin, Jian-Fang'

_publ_section_title
;
 A novel three-dimensional copper(I) cyanide coordination polymer
 constructed from various bridging ligands: synthesis, crystal structure
 and characterization
;
_journal_coeditor_code YO3064
_journal_issue 11
_journal_name_full 'Acta Crystallographica Section C'
_journal_page_first
;
;
_journal_paper_doi 10.1107/S2053229619014025
_journal_volume 75
_journal_year 2019
_chemical_formula_iupac '[Cu2 (C N)2 (C6 H6 N4)]'
_chemical_formula_moiety 'C8 H6 Cu2 N6'
_chemical_formula_sum 'C8 H6 Cu2 N6'
_chemical_formula_weight 313.28
_chemical_name_systematic
Poly[(\m~2~-2,2'-biimidazole-\k^2^<i>N</i>^3^:<i>N</i>^3'^)(\m~4~-cyanido-\k^4^<i>C</i>:<i>C</i>:<i>N</i>:<i>N</i>)(\m~2~-cyanido-\k^2^<i>C</i>:<i>N</i>)dicopper(I)]
_space_group_crystal_system monoclinic
_space_group_IT_number 15
_space_group_name_Hall '-C 2yc'
_space_group_name_H-M_alt 'C 1 2/c 1'
_symmetry_space_group_name_Hall '-C 2yc'
_symmetry_space_group_name_H-M 'C 1 2/c 1'
_atom_sites_solution_hydrogens geom
_audit_creation_method SHELXL-2013
_cell_angle_alpha 90
_cell_angle_beta 114.21(3)
_cell_angle_gamma 90
_cell_formula_units_Z 4
_cell_length_a 16.687(4)
_cell_length_b 4.5071(8)
_cell_length_c 13.933(3)
_cell_measurement_reflns_used 1115
_cell_measurement_temperature 293(2)
_cell_measurement_theta_max 25.3
_cell_measurement_theta_min 2.5
_cell_volume 955.7(4)
_computing_cell_refinement
;
SMART (Bruker, 2003)
;
_computing_data_collection
;
SMART (Bruker, 2003)
;
_computing_data_reduction
;
SAINT (Bruker, 2003)
;
_computing_molecular_graphics
;
DIAMOND (Brandenburg, 2001)
;
_computing_publication_material
;
SHELXL (Sheldrick, 2008) and publCIF (Westrip,2010)
;
_computing_structure_refinement
;
SHELXL2013 (Sheldrick, 2015)
;
_computing_structure_solution
;
SHELXS (Sheldrick, 2008)
;
_diffrn_ambient_temperature 293(2)
_diffrn_measured_fraction_theta_full 0.999
_diffrn_measured_fraction_theta_max 1.000
_diffrn_measurement_device_type 'Bruker APEXII CCD area-detector'
_diffrn_measurement_method '\f and \w'
_diffrn_radiation_type MoK\a
_diffrn_radiation_wavelength 0.71073
_diffrn_reflns_av_R_equivalents 0.0224
_diffrn_reflns_av_unetI/netI 0.0434
_diffrn_reflns_limit_h_max 19
_diffrn_reflns_limit_h_min -20
_diffrn_reflns_limit_k_max 4
_diffrn_reflns_limit_k_min -5
_diffrn_reflns_limit_l_max 15
_diffrn_reflns_limit_l_min -17
_diffrn_reflns_number 1719
_diffrn_reflns_theta_full 25.242
_diffrn_reflns_theta_max 26.363
_diffrn_reflns_theta_min 2.677
_exptl_absorpt_coefficient_mu 4.425
_exptl_absorpt_correction_T_max 0.78
_exptl_absorpt_correction_T_min 0.5
_exptl_absorpt_correction_type multi-scan
_exptl_absorpt_process_details
;
(SADABS; Bruker, 2003)
;
_exptl_crystal_colour red
_exptl_crystal_density_diffrn 2.177
_exptl_crystal_description block
_exptl_crystal_F_000 616
_exptl_crystal_size_max 0.180
_exptl_crystal_size_mid 0.100
_exptl_crystal_size_min 0.070
_refine_diff_density_max 1.085
_refine_diff_density_min -0.615
_refine_ls_extinction_method none
_refine_ls_goodness_of_fit_ref 1.213
_refine_ls_hydrogen_treatment constr
_refine_ls_matrix_type full
_refine_ls_number_parameters 74
_refine_ls_number_reflns 980
_refine_ls_number_restraints 0
_refine_ls_restrained_S_all 1.213
_refine_ls_R_factor_all 0.0681
_refine_ls_R_factor_gt 0.0567
_refine_ls_shift/su_max 0.000
_refine_ls_shift/su_mean 0.000
_refine_ls_structure_factor_coef Fsqd
_refine_ls_weighting_details
;
w=1/[\s^2^(Fo^2^)+(0.0579P)^2^+9.5332P] where P=(Fo^2^+2Fc^2^)/3
;
_refine_ls_weighting_scheme calc
_refine_ls_wR_factor_gt 0.1562
_refine_ls_wR_factor_ref 0.1636
_reflns_number_gt 801
_reflns_number_total 980
_reflns_threshold_expression 'I > 2\s(I)'
_cod_data_source_file yo3064sup1.cif
_cod_data_source_block I
_cod_database_code 2021797
_shelx_space_group_comment
;
The symmetry employed for this shelxl refinement is uniquely defined
by the following loop, which should always be used as a source of
symmetry information in preference to the above space-group names.
They are only intended as comments.
;
_shelx_estimated_absorpt_t_min 0.503
_shelx_estimated_absorpt_t_max 0.747
_shelxl_version_number 20.13

loop_
_space_group_symop_operation_xyz
'x, y, z'
'-x, y, -z+1/2'
'x+1/2, y+1/2, z'
'-x+1/2, y+1/2, -z+1/2'
'-x, -y, -z'
'x, -y, z-1/2'
'-x+1/2, -y+1/2, -z'
'x+1/2, -y+1/2, z-1/2'

loop_
_atom_site_type_symbol
_atom_site_label
_atom_site_fract_x
_atom_site_fract_y
_atom_site_fract_z
_atom_site_U_iso_or_equiv
_atom_site_adp_type
_atom_site_calc_flag
_atom_site_occupancy
_atom_site_disorder_assembly
_atom_site_disorder_group
N N3 0.5098(4) 0.4906(15) 0.4665(6) 0.0371(17) Uani d 0.5 A -1
C C2 0.5000 1.101(2) 0.2500 0.038(2) Uani d 0.5 . .
N N2 0.5000 1.101(2) 0.2500 0.038(2) Uani d 0.5 . .
C C1 0.5000 0.850(2) 0.2500 0.037(2) Uani d 0.5 A .
N N1 0.5000 0.850(2) 0.2500 0.037(2) Uani d 0.5 A .
C C3 0.5098(4) 0.4906(15) 0.4665(6) 0.0371(17) Uani d 0.5 A -1
C C4 0.7974(5) 0.6431(18) 0.3683(6) 0.0358(16) Uani d 1 . .
H H4 0.8341 0.7396 0.3431 0.043 Uiso calc 1 . .
C C5 0.7488(4) 0.3561(15) 0.4597(5) 0.0277(14) Uani d 1 . .
C C6 0.7094(5) 0.6690(18) 0.3310(6) 0.0359(16) Uani d 1 . .
H H6 0.6748 0.7900 0.2753 0.043 Uiso calc 1 . .
N N4 0.6784(4) 0.4872(12) 0.3885(4) 0.0269(13) Uani d 1 . .
N N5 0.8224(4) 0.4459(14) 0.4511(5) 0.0356(14) Uani d 1 . .
H H5 0.8752 0.3907 0.4899 0.043 Uiso calc 1 . .
Cu Cu1 0.54642(6) 0.4733(2) 0.35116(7) 0.0379(4) Uani d 1 . .

loop_
_atom_site_aniso_label
_atom_site_aniso_U_11
_atom_site_aniso_U_22
_atom_site_aniso_U_33
_atom_site_aniso_U_12
_atom_site_aniso_U_13
_atom_site_aniso_U_23
N3 0.027(3) 0.052(4) 0.030(3) 0.000(3) 0.009(3) -0.003(3)
C2 0.030(5) 0.037(5) 0.047(6) 0.000 0.017(5) 0.000
N2 0.030(5) 0.037(5) 0.047(6) 0.000 0.017(5) 0.000
C1 0.032(5) 0.026(5) 0.055(6) 0.000 0.020(5) 0.000
N1 0.032(5) 0.026(5) 0.055(6) 0.000 0.020(5) 0.000
C3 0.027(3) 0.052(4) 0.030(3) 0.000(3) 0.009(3) -0.003(3)
C4 0.034(4) 0.040(4) 0.035(4) -0.005(3) 0.015(3) 0.003(3)
C5 0.030(3) 0.032(4) 0.022(3) 0.002(3) 0.012(3) -0.002(3)
C6 0.040(4) 0.042(4) 0.026(3) 0.006(3) 0.013(3) 0.004(3)
N4 0.021(3) 0.037(3) 0.022(3) 0.000(2) 0.007(2) 0.000(2)
N5 0.023(3) 0.047(4) 0.036(3) 0.002(3) 0.011(3) 0.006(3)
Cu1 0.0311(6) 0.0486(7) 0.0342(6) 0.0022(4) 0.0134(4) 0.0039(4)

loop_
_atom_type_symbol
_atom_type_description
_atom_type_scat_dispersion_real
_atom_type_scat_dispersion_imag
_atom_type_scat_source
C C 0.0033 0.0016 'International Tables Vol C Tables 4.2.6.8 and 6.1.1.4'
H H 0.0000 0.0000 'International Tables Vol C Tables 4.2.6.8 and 6.1.1.4'
Cu Cu 0.3201 1.2651 'International Tables Vol C Tables 4.2.6.8 and 6.1.1.4'
N N 0.0061 0.0033 'International Tables Vol C Tables 4.2.6.8 and 6.1.1.4'

loop_
_geom_angle_atom_site_label_1
_geom_angle_atom_site_label_2
_geom_angle_atom_site_label_3
_geom_angle_site_symmetry_1
_geom_angle_site_symmetry_3
_geom_angle
C1 C2 Cu1 . 1_565 142.19(17)
C1 C2 Cu1 . 2_665 142.19(17)
Cu1 C2 Cu1 1_565 2_665 75.6(3)
C2 C1 Cu1 . 2_655 142.53(16)
C2 C1 Cu1 . . 142.53(16)
Cu1 C1 Cu1 2_655 . 74.9(3)
C6 C4 N5 . . 106.7(6)
C6 C4 H4 . . 126.6
N5 C4 H4 . . 126.6
N4 C5 N5 . . 111.1(6)
N4 C5 C5 . 7_656 127.0(8)
N5 C5 C5 . 7_656 121.8(8)
C4 C6 N4 . . 109.4(7)
C4 C6 H6 . . 125.3
N4 C6 H6 . . 125.3
C5 N4 C6 . . 105.7(6)
C5 N4 Cu1 . . 135.1(5)
C6 N4 Cu1 . . 119.3(5)
C5 N5 C4 . . 107.1(6)
C5 N5 H5 . . 126.4
C4 N5 H5 . . 126.4
N3 Cu1 N4 . . 117.4(3)
N3 Cu1 N2 . 1_545 115.4(2)
N4 Cu1 N2 . 1_545 104.78(17)
N3 Cu1 C2 . 1_545 115.4(2)
N4 Cu1 C2 . 1_545 104.78(17)
N2 Cu1 C2 1_545 1_545 0.0(3)
N3 Cu1 C1 . . 111.2(2)
N4 Cu1 C1 . . 101.80(17)
N2 Cu1 C1 1_545 . 104.7(2)
C2 Cu1 C1 1_545 . 104.7(2)
N3 Cu1 Cu1 . 2_655 130.4(2)
N4 Cu1 Cu1 . 2_655 112.11(17)
N2 Cu1 Cu1 1_545 2_655 52.19(17)
C2 Cu1 Cu1 1_545 2_655 52.19(17)
C1 Cu1 Cu1 . 2_655 52.53(16)

loop_
_geom_bond_atom_site_label_1
_geom_bond_atom_site_label_2
_geom_bond_site_symmetry_2
_geom_bond_distance
N3 Cu1 . 1.940(7)
C2 C1 . 1.135(14)
C2 Cu1 1_565 2.121(8)
C2 Cu1 2_665 2.121(8)
C1 Cu1 2_655 2.138(8)
C1 Cu1 . 2.138(8)
C4 C6 . 1.347(10)
C4 N5 . 1.378(10)
C4 H4 . 0.9300
C5 N4 . 1.326(9)
C5 N5 . 1.345(9)
C5 C5 7_656 1.463(13)
C6 N4 . 1.386(9)
C6 H6 . 0.9300
N4 Cu1 . 2.046(6)
N5 H5 . 0.8600
Cu1 N2 1_545 2.121(8)
Cu1 C2 1_545 2.121(8)
Cu1 Cu1 2_655 2.601(2)

loop_
_geom_hbond_atom_site_label_D
_geom_hbond_atom_site_label_H
_geom_hbond_atom_site_label_A
_geom_hbond_site_symmetry_A
_geom_hbond_distance_DH
_geom_hbond_distance_HA
_geom_hbond_distance_DA
_geom_hbond_angle_DHA
N5 H5 N3 7_656 0.86 2.46 3.223(9) 148.4

loop_
_geom_torsion_atom_site_label_1
_geom_torsion_atom_site_label_2
_geom_torsion_atom_site_label_3
_geom_torsion_atom_site_label_4
_geom_torsion_site_symmetry_1
_geom_torsion_site_symmetry_4
_geom_torsion
Cu1 C2 C1 Cu1 1_565 2_655 180.000(4)
Cu1 C2 C1 Cu1 2_665 2_655 0.000(9)
Cu1 C2 C1 Cu1 1_565 . -0.001(9)
Cu1 C2 C1 Cu1 2_665 . 179.999(3)
N5 C4 C6 N4 . . -0.7(9)
N5 C5 N4 C6 . . 0.5(8)
C5 C5 N4 C6 7_656 . 179.5(9)
N5 C5 N4 Cu1 . . -179.6(5)
C5 C5 N4 Cu1 7_656 . -0.6(13)
C4 C6 N4 C5 . . 0.2(8)
C4 C6 N4 Cu1 . . -179.7(5)
N4 C5 N5 C4 . . -0.9(8)
C5 C5 N5 C4 7_656 . 180.0(8)
C6 C4 N5 C5 . . 1.0(8)

_cod_database_fobs_code 2021797
